data_4319040
loop_
_publ_author_name
'June-Ho Jung'
'Hongming Zhang'
'Patty Wisian-Neilson'

_publ_section_title
;
 Deprotonation-Substitution Reactions of Cyclic Methylphenylphosphazenes:
 Synthesis and Structures of Nongeminal P-Ethyl, P-Phenyl
 Cyclotriphosphazenes
;
_journal_name_full 'Inorganic Chemistry'
_journal_page_first 6720
_journal_page_last 6725
_journal_paper_doi 10.1021/ic0259080
_journal_volume 41
_journal_year 2002
_chemical_formula_sum 'C24 H30 N3 P3'
_chemical_formula_weight 453.42
_chemical_name_systematic
; 
 ? 
;
_space_group_IT_number 14
_symmetry_cell_setting monoclinic
_symmetry_space_group_name_Hall '-P 2yn'
_symmetry_space_group_name_H-M 'P 1 21/n 1'
_atom_sites_solution_hydrogens geom
_atom_sites_solution_primary direct
_atom_sites_solution_secondary difmap
_audit_creation_method SHELXL-97
_cell_angle_alpha 90.00
_cell_angle_beta 107.16(1)
_cell_angle_gamma 90.00
_cell_formula_units_Z 4
_cell_length_a 14.273(2)
_cell_length_b 9.370(2)
_cell_length_c 19.600(3)
_cell_measurement_reflns_used 35
_cell_measurement_temperature 293(2)
_cell_measurement_theta_max 15
_cell_measurement_theta_min 9
_cell_volume 2504.6(8)
_computing_cell_refinement 'Bruker XSCANS'
_computing_data_collection 'Bruker XSCANS'
_computing_data_reduction 'Bruker XSCANS'
_computing_molecular_graphics 'Bruker SHELXTL'
_computing_publication_material 'Bruker SHELXTL'
_computing_structure_refinement 'SHELXL-97 (Sheldrick, 1997)'
_computing_structure_solution 'SHELXS-97 (Sheldrick, 1990)'
_diffrn_ambient_temperature 293(2)
_diffrn_measured_fraction_theta_full 0.914
_diffrn_measured_fraction_theta_max 0.914
_diffrn_measurement_device_type 'Bruker P4'
_diffrn_measurement_method '\w scans'
_diffrn_radiation_monochromator graphite
_diffrn_radiation_source 'fine-focus sealed tube'
_diffrn_radiation_type MoK\a
_diffrn_radiation_wavelength 0.71073
_diffrn_reflns_av_R_equivalents 0.042
_diffrn_reflns_av_sigmaI/netI 0.074
_diffrn_reflns_limit_h_max 16
_diffrn_reflns_limit_h_min 0
_diffrn_reflns_limit_k_max 11
_diffrn_reflns_limit_k_min 0
_diffrn_reflns_limit_l_max 22
_diffrn_reflns_limit_l_min -23
_diffrn_reflns_number 4489
_diffrn_reflns_theta_full 25.00
_diffrn_reflns_theta_max 25.00
_diffrn_reflns_theta_min 2.17
_diffrn_standards_decay_% 4.21
_diffrn_standards_interval_count 147
_diffrn_standards_number 3
_exptl_absorpt_coefficient_mu 0.253
_exptl_absorpt_correction_type n/a
_exptl_crystal_colour colorless
_exptl_crystal_density_diffrn 1.202
_exptl_crystal_density_method 'not measured'
_exptl_crystal_description plates
_exptl_crystal_F_000 960
_exptl_crystal_size_max 0.40
_exptl_crystal_size_mid 0.35
_exptl_crystal_size_min 0.20
_refine_diff_density_max 0.32
_refine_diff_density_min -0.27
_refine_diff_density_rms 0.05
_refine_ls_extinction_method none
_refine_ls_goodness_of_fit_ref 0.993
_refine_ls_hydrogen_treatment mixed
_refine_ls_matrix_type full
_refine_ls_number_parameters 284
_refine_ls_number_reflns 4302
_refine_ls_number_restraints 2
_refine_ls_restrained_S_all 0.992
_refine_ls_R_factor_all 0.140
_refine_ls_R_factor_gt 0.068
_refine_ls_shift/su_max 0.000
_refine_ls_shift/su_mean 0.000
_refine_ls_structure_factor_coef Fsqd
_refine_ls_weighting_details 'w=1/[\s^2^(Fo^2^)+(0.0925P)^2^+0.4522P] where P=(Fo^2^+2Fc^2^)/3'
_refine_ls_weighting_scheme calc
_refine_ls_wR_factor_gt 0.166
_refine_ls_wR_factor_ref 0.194
_reflns_number_gt 2242
_reflns_number_total 4302
_reflns_threshold_expression >2sigma(I)
_cod_data_source_file ic0259080_1.cif
_cod_data_source_block jh-trns2
_cod_depositor_comments
;
The following automatic conversions were performed:

'_symmetry_cell_setting' value 'Monoclinic' changed to 'monoclinic'
according to the built-in table from CIF Core dictionary named
'cif_core.dic' version 2.4.1 from 2010-06-29.

Automatic conversion script
Id: cif_fix_values 1646 2011-03-28 12:23:43Z adriana 

The following automatic conversions were performed:

'_refine_ls_weighting_scheme' value 'calc
w=1/[\s^2^(Fo^2^)+(0.0925P)^2^+0.4522P] where P=(Fo^2^+2Fc^2^)/3' was
changed to 'calc'. New tag '_refine_ls_weighting_details' was
created. The value of the new tag was set to
'w=1/[\s^2^(Fo^2^)+(0.0925P)^2^+0.4522P] where P=(Fo^2^+2Fc^2^)/3'.

Automatic conversion script
Id: cif_fix_values 3143 2015-03-26 13:38:13Z robertas 
;
_cod_original_cell_volume 2504.6(7)
_cod_database_code 4319040

loop_
_symmetry_equiv_pos_as_xyz
'x, y, z'
'-x+1/2, y+1/2, -z+1/2'
'-x, -y, -z'
'x-1/2, -y-1/2, z-1/2'

loop_
_atom_site_label
_atom_site_type_symbol
_atom_site_fract_x
_atom_site_fract_y
_atom_site_fract_z
_atom_site_U_iso_or_equiv
_atom_site_adp_type
_atom_site_occupancy
_atom_site_calc_flag
_atom_site_refinement_flags
_atom_site_disorder_assembly
_atom_site_disorder_group
P1 P 0.91082(10) -0.05769(14) 0.60788(7) 0.0702(4) Uani 1 d . . .
P2 P 0.77105(9) 0.03465(14) 0.67326(7) 0.0675(4) Uani 1 d . . .
P3 P 0.86423(9) 0.23206(13) 0.60779(7) 0.0641(4) Uani 1 d . . .
N1 N 0.8287(3) -0.0913(4) 0.6456(2) 0.0773(12) Uani 1 d . . .
N2 N 0.7981(3) 0.1946(4) 0.65897(19) 0.0683(10) Uani 1 d . . .
N3 N 0.9192(3) 0.1026(4) 0.5825(2) 0.0760(11) Uani 1 d . . .
C1 C 0.8946(4) -0.1755(7) 0.5312(3) 0.1004(18) Uani 1 d . . .
H1A H 0.9469 -0.1587 0.5098 0.120 Uiso 1 calc R . .
H1B H 0.8990 -0.2740 0.5471 0.120 Uiso 1 calc R . .
C2 C 0.7904(3) 0.0164(6) 0.7681(2) 0.0766(14) Uani 1 d . . .
H2A H 0.7564 0.0929 0.7843 0.092 Uiso 1 calc R . .
H2B H 0.7625 -0.0734 0.7774 0.092 Uiso 1 calc R . .
C3 C 0.9525(4) 0.3656(6) 0.6524(3) 0.0857(15) Uani 1 d D . .
H3A H 0.9173 0.4481 0.6620 0.129 Uiso 0.608(11) calc PR A 1
H3B H 0.9914 0.3276 0.6980 0.129 Uiso 0.608(11) calc PR A 1
H3C H 0.9933 0.3877 0.6220 0.129 Uiso 0.392(11) calc PR A 2
H3D H 0.9170 0.4519 0.6565 0.129 Uiso 0.392(11) calc PR A 2
C4 C 0.7995(5) -0.1522(9) 0.4773(3) 0.132(2) Uani 1 d . . .
H4A H 0.7478 -0.1619 0.4991 0.198 Uiso 1 calc R . .
H4B H 0.7907 -0.2215 0.4398 0.198 Uiso 1 calc R . .
H4C H 0.7978 -0.0580 0.4577 0.198 Uiso 1 calc R . .
C5 C 0.8991(4) 0.0207(7) 0.8105(3) 0.0939(17) Uani 1 d . . .
H5A H 0.9330 -0.0554 0.7950 0.141 Uiso 1 calc R . .
H5B H 0.9060 0.0095 0.8605 0.141 Uiso 1 calc R . .
H5C H 0.9266 0.1106 0.8028 0.141 Uiso 1 calc R . .
C6 C 1.0211(7) 0.4141(10) 0.6113(5) 0.103(4) Uani 0.608(11) d PD A 1
H6A H 1.0649 0.4853 0.6384 0.155 Uiso 0.608(11) calc PR A 1
H6B H 0.9836 0.4539 0.5664 0.155 Uiso 0.608(11) calc PR A 1
H6C H 1.0583 0.3341 0.6030 0.155 Uiso 0.608(11) calc PR A 1
C6A C 1.0191(13) 0.329(2) 0.7256(7) 0.149(9) Uani 0.392(11) d PD A 2
H6A1 H 1.0618 0.4079 0.7440 0.224 Uiso 0.392(11) calc PR A 2
H6A2 H 1.0575 0.2464 0.7224 0.224 Uiso 0.392(11) calc PR A 2
H6A3 H 0.9802 0.3088 0.7569 0.224 Uiso 0.392(11) calc PR A 2
C11 C 1.0280(4) -0.1154(5) 0.6675(2) 0.0698(13) Uani 1 d . . .
C12 C 1.0344(5) -0.2265(6) 0.7148(3) 0.0887(16) Uani 1 d . . .
H12 H 0.9773 -0.2721 0.7164 0.106 Uiso 1 calc R . .
C13 C 1.1215(6) -0.2710(7) 0.7589(3) 0.108(2) Uani 1 d . . .
H13 H 1.1239 -0.3470 0.7898 0.130 Uiso 1 calc R . .
C14 C 1.2059(6) -0.2035(8) 0.7576(4) 0.109(2) Uani 1 d . . .
H14 H 1.2660 -0.2323 0.7882 0.131 Uiso 1 calc R . .
C15 C 1.2011(5) -0.0947(7) 0.7115(4) 0.123(2) Uani 1 d . . .
H15 H 1.2587 -0.0496 0.7104 0.148 Uiso 1 calc R . .
C16 C 1.1138(5) -0.0492(6) 0.6666(3) 0.0956(17) Uani 1 d . . .
H16 H 1.1123 0.0263 0.6355 0.115 Uiso 1 calc R . .
C21 C 0.6412(4) 0.0072(6) 0.6347(2) 0.0736(13) Uani 1 d . . .
C22 C 0.5767(5) 0.1150(8) 0.6255(4) 0.115(2) Uani 1 d . . .
H22 H 0.5993 0.2066 0.6395 0.138 Uiso 1 calc R . .
C23 C 0.4771(5) 0.0921(10) 0.5955(4) 0.135(3) Uani 1 d . . .
H23 H 0.4345 0.1693 0.5890 0.162 Uiso 1 calc R . .
C24 C 0.4404(5) -0.0390(10) 0.5755(4) 0.119(2) Uani 1 d . . .
H24 H 0.3733 -0.0545 0.5570 0.142 Uiso 1 calc R . .
C25 C 0.5055(6) -0.1465(10) 0.5836(5) 0.164(4) Uani 1 d . . .
H25 H 0.4827 -0.2379 0.5693 0.197 Uiso 1 calc R . .
C26 C 0.6059(5) -0.1247(7) 0.6126(4) 0.137(3) Uani 1 d . . .
H26 H 0.6489 -0.2010 0.6169 0.165 Uiso 1 calc R . .
C31 C 0.7902(3) 0.3241(5) 0.5295(2) 0.0659(12) Uani 1 d . . .
C32 C 0.8025(4) 0.3091(6) 0.4635(3) 0.0840(15) Uani 1 d . . .
H32 H 0.8503 0.2472 0.4573 0.101 Uiso 1 calc R . .
C33 C 0.7448(5) 0.3846(7) 0.4054(3) 0.1032(19) Uani 1 d . . .
H33 H 0.7551 0.3739 0.3610 0.124 Uiso 1 calc R . .
C34 C 0.6739(5) 0.4736(7) 0.4125(4) 0.1050(19) Uani 1 d . . .
H34 H 0.6357 0.5241 0.3733 0.126 Uiso 1 calc R . .
C35 C 0.6590(5) 0.4883(7) 0.4774(4) 0.110(2) Uani 1 d . . .
H35 H 0.6097 0.5482 0.4827 0.132 Uiso 1 calc R . .
C36 C 0.7168(4) 0.4149(6) 0.5354(3) 0.0971(18) Uani 1 d . . .
H36 H 0.7062 0.4267 0.5796 0.116 Uiso 1 calc R . .

loop_
_atom_site_aniso_label
_atom_site_aniso_U_11
_atom_site_aniso_U_22
_atom_site_aniso_U_33
_atom_site_aniso_U_23
_atom_site_aniso_U_13
_atom_site_aniso_U_12
P1 0.0774(9) 0.0636(8) 0.0718(8) -0.0028(6) 0.0256(7) 0.0001(7)
P2 0.0724(8) 0.0692(9) 0.0642(8) 0.0026(6) 0.0253(6) -0.0122(7)
P3 0.0721(8) 0.0602(8) 0.0646(7) 0.0033(6) 0.0272(6) -0.0041(6)
N1 0.085(3) 0.054(2) 0.095(3) -0.004(2) 0.029(2) -0.009(2)
N2 0.083(3) 0.064(2) 0.066(2) -0.0022(19) 0.036(2) 0.000(2)
N3 0.085(3) 0.070(3) 0.084(3) 0.010(2) 0.042(2) 0.010(2)
C1 0.085(4) 0.114(5) 0.090(4) -0.022(4) 0.008(3) 0.011(4)
C2 0.083(3) 0.083(4) 0.068(3) 0.003(3) 0.028(3) -0.018(3)
C3 0.088(4) 0.082(4) 0.089(4) -0.003(3) 0.030(3) -0.022(3)
C4 0.127(6) 0.153(7) 0.110(5) -0.022(5) 0.026(4) -0.005(5)
C5 0.096(4) 0.108(4) 0.072(3) -0.001(3) 0.015(3) -0.020(3)
C6 0.096(7) 0.091(7) 0.126(8) 0.001(6) 0.036(6) -0.019(5)
C6A 0.146(17) 0.149(18) 0.138(17) 0.007(14) 0.020(14) -0.035(14)
C11 0.078(3) 0.062(3) 0.067(3) -0.007(2) 0.018(3) 0.008(3)
C12 0.101(4) 0.071(4) 0.096(4) 0.013(3) 0.032(3) 0.009(3)
C13 0.136(6) 0.090(5) 0.097(4) 0.018(4) 0.033(4) 0.031(5)
C14 0.112(5) 0.099(5) 0.101(5) -0.010(4) 0.006(4) 0.020(4)
C15 0.089(5) 0.095(5) 0.171(7) 0.019(5) 0.017(5) -0.001(4)
C16 0.090(4) 0.080(4) 0.112(5) 0.017(3) 0.024(4) 0.003(3)
C21 0.079(3) 0.079(4) 0.065(3) 0.006(3) 0.024(3) -0.011(3)
C22 0.078(4) 0.104(5) 0.164(6) -0.036(4) 0.038(4) -0.008(4)
C23 0.080(5) 0.144(8) 0.171(8) -0.019(6) 0.023(5) 0.017(5)
C24 0.068(4) 0.142(7) 0.134(6) 0.020(5) 0.012(4) -0.015(5)
C25 0.089(5) 0.119(6) 0.233(10) 0.043(6) -0.033(5) -0.039(5)
C26 0.079(4) 0.089(5) 0.212(8) 0.039(5) -0.008(5) -0.015(4)
C31 0.075(3) 0.056(3) 0.071(3) -0.001(2) 0.028(2) -0.004(2)
C32 0.097(4) 0.087(4) 0.077(3) 0.004(3) 0.039(3) 0.010(3)
C33 0.137(6) 0.106(5) 0.071(4) 0.018(3) 0.036(4) 0.005(4)
C34 0.104(5) 0.096(5) 0.103(5) 0.031(4) 0.012(4) -0.002(4)
C35 0.107(5) 0.108(5) 0.126(6) 0.032(5) 0.048(4) 0.033(4)
C36 0.106(4) 0.099(4) 0.093(4) 0.017(3) 0.039(4) 0.027(4)

loop_
_atom_type_symbol
_atom_type_description
_atom_type_scat_dispersion_real
_atom_type_scat_dispersion_imag
_atom_type_scat_source
C C 0.0033 0.0016 'International Tables Vol C Tables 4.2.6.8 and 6.1.1.4'
H H 0.0000 0.0000 'International Tables Vol C Tables 4.2.6.8 and 6.1.1.4'
N N 0.0061 0.0033 'International Tables Vol C Tables 4.2.6.8 and 6.1.1.4'
P P 0.1023 0.0942 'International Tables Vol C Tables 4.2.6.8 and 6.1.1.4'

loop_
_geom_angle_atom_site_label_1
_geom_angle_atom_site_label_2
_geom_angle_atom_site_label_3
_geom_angle
_geom_angle_site_symmetry_1
_geom_angle_site_symmetry_3
_geom_angle_publ_flag
N1 P1 N3 117.6(2) . . y
N1 P1 C11 107.9(2) . . y
N3 P1 C11 109.9(2) . . y
N1 P1 C1 109.3(3) . . y
N3 P1 C1 108.4(3) . . y
C11 P1 C1 102.6(2) . . y
N2 P2 N1 116.9(2) . . y
N2 P2 C21 109.5(2) . . y
N1 P2 C21 108.5(2) . . y
N2 P2 C2 107.4(2) . . y
N1 P2 C2 109.7(2) . . y
C21 P2 C2 104.2(2) . . y
N3 P3 N2 117.37(19) . . y
N3 P3 C31 108.4(2) . . y
N2 P3 C31 109.4(2) . . y
N3 P3 C3 109.8(2) . . y
N2 P3 C3 107.7(2) . . y
C31 P3 C3 103.3(2) . . y
P1 N1 P2 121.9(2) . . y
P2 N2 P3 122.2(2) . . y
P1 N3 P3 121.9(2) . . y
C4 C1 P1 111.6(4) . . ?
C5 C2 P2 112.3(3) . . ?
C6A C3 C6 104.5(9) . . ?
C6A C3 P3 117.1(8) . . ?
C6 C3 P3 114.8(5) . . ?
C16 C11 C12 117.7(5) . . ?
C16 C11 P1 120.7(4) . . ?
C12 C11 P1 121.5(4) . . ?
C13 C12 C11 121.9(6) . . ?
C12 C13 C14 119.6(6) . . ?
C15 C14 C13 119.3(7) . . ?
C14 C15 C16 121.6(7) . . ?
C15 C16 C11 119.8(6) . . ?
C22 C21 C26 117.8(5) . . ?
C22 C21 P2 121.9(5) . . ?
C26 C21 P2 120.2(5) . . ?
C21 C22 C23 121.2(6) . . ?
C24 C23 C22 121.8(7) . . ?
C23 C24 C25 116.8(6) . . ?
C24 C25 C26 122.0(8) . . ?
C21 C26 C25 120.3(7) . . ?
C32 C31 C36 117.1(5) . . ?
C32 C31 P3 123.4(4) . . ?
C36 C31 P3 119.4(4) . . ?
C31 C32 C33 121.0(5) . . ?
C34 C33 C32 120.9(6) . . ?
C33 C34 C35 119.2(6) . . ?
C34 C35 C36 120.1(6) . . ?
C35 C36 C31 121.6(6) . . ?

loop_
_geom_bond_atom_site_label_1
_geom_bond_atom_site_label_2
_geom_bond_distance
_geom_bond_site_symmetry_2
_geom_bond_publ_flag
P1 N1 1.590(4) . y
P1 N3 1.598(4) . y
P1 C11 1.817(5) . y
P1 C1 1.824(5) . y
P2 N2 1.593(4) . y
P2 N1 1.621(4) . y
P2 C21 1.801(5) . y
P2 C2 1.805(5) . y
P3 N3 1.600(4) . y
P3 N2 1.606(4) . y
P3 C31 1.805(5) . y
P3 C3 1.808(5) . y
C1 C4 1.470(8) . ?
C2 C5 1.529(6) . ?
C3 C6A 1.508(8) . ?
C3 C6 1.509(8) . ?
C11 C16 1.377(7) . ?
C11 C12 1.379(7) . ?
C12 C13 1.354(8) . ?
C13 C14 1.367(8) . ?
C14 C15 1.351(9) . ?
C15 C16 1.364(8) . ?
C21 C22 1.342(8) . ?
C21 C26 1.357(8) . ?
C22 C23 1.386(9) . ?
C23 C24 1.347(9) . ?
C24 C25 1.348(10) . ?
C25 C26 1.392(9) . ?
C31 C32 1.363(6) . ?
C31 C36 1.381(7) . ?
C32 C33 1.386(7) . ?
C33 C34 1.349(8) . ?
C34 C35 1.358(8) . ?
C35 C36 1.375(8) . ?

loop_
_geom_torsion_atom_site_label_1
_geom_torsion_atom_site_label_2
_geom_torsion_atom_site_label_3
_geom_torsion_atom_site_label_4
_geom_torsion
_geom_torsion_site_symmetry_1
_geom_torsion_site_symmetry_2
_geom_torsion_site_symmetry_3
_geom_torsion_site_symmetry_4
_geom_torsion_publ_flag
C11 P1 C1 C4 176.5(5) . . . . ?
C21 P2 C2 C5 174.0(4) . . . . ?
C31 P3 C3 C6 -64.1(6) . . . . ?
N2 P1 C1 C4 -3.1(7) . . . . ?
P1 N1 P2 N2 1.8(4) . . . . ?
N1 P2 N2 P3 10.7(4) . . . . ?
P2 N2 P3 N3 -11.1(4) . . . . ?
N2 P3 N3 P1 -1.1(4) . . . . ?
P3 N3 P1 N1 12.7(4) . . . . ?
N3 P1 N1 P2 -13.1(4) . . . . ?
C14 C11 P1 C1 4(100) . . . . ?
